data_2101604
loop_
_publ_author_name
'Bardeau, J.-F.'
'Bulou, A.'
'Klooster, W. T.'
'Koetzle, T. F.'
'Johnson, S.'
'Scott, B.'
'Swanson, B. I.'
'Eckert, J.'

_publ_section_title
;
 Neutron diffraction study of [Pt(en)~2~][Pt(en)~2~I~2~](ClO~4~)~4~ at
 20 K: structure and evidence of a new phase transition
;
_journal_issue 5
_journal_name_full 'Acta Crystallographica Section B'
_journal_page_first 854
_journal_page_last 864
_journal_paper_doi 10.1107/S0108768196004661
_journal_volume 52
_journal_year 1996
_chemical_formula_moiety '[Pt (C2 D8 N2 )2 ][Pt (C2 D8 N2 )2 I2 ](Cl O4 )4 '
_chemical_formula_sum 'C8 Cl4 D32 I2 N8 O16 Pt2'
_chemical_formula_weight 1313.98
_space_group_IT_number 15
_symmetry_cell_setting monoclinic
_symmetry_space_group_name_Hall '-C 2yc'
_symmetry_space_group_name_H-M 'C 1 2/c 1'
_atom_type_scat_source 'Sears (1992)'
_cell_angle_alpha 90.0
_cell_angle_beta 99.190(10)
_cell_angle_gamma 90.0
_cell_formula_units_Z 2
_cell_length_a 16.650(7)
_cell_length_b 5.760(2)
_cell_length_c 14.751(2)
_cell_measurement_reflns_used 32
_cell_measurement_temperature 20
_cell_measurement_theta_max 25
_cell_measurement_theta_min 20
_cell_volume 1396.5(8)
_diffrn_measurement_device 'Four-circle diffractometer'
_diffrn_measurement_method \w-2\q
_diffrn_radiation_probe neutron
_diffrn_radiation_type Neutron
_diffrn_radiation_wavelength 1.04620(10)
_diffrn_reflns_av_R_equivalents 0.019
_diffrn_reflns_limit_h_max 26
_diffrn_reflns_limit_h_min -25
_diffrn_reflns_limit_k_max 9
_diffrn_reflns_limit_k_min 0
_diffrn_reflns_limit_l_max 0
_diffrn_reflns_limit_l_min -23
_diffrn_reflns_number 5118
_diffrn_reflns_theta_max 55
_diffrn_standards_decay_% 0
_diffrn_standards_number 2
_exptl_absorpt_coefficient_mu 0.01535
_exptl_absorpt_correction_T_max 0.986
_exptl_absorpt_correction_T_min 0.968
_exptl_crystal_colour 'opaque, golden brown'
_exptl_crystal_density_diffrn 3.1242
_exptl_crystal_density_meas ?
_exptl_crystal_description parallelepiped
_exptl_crystal_size_max 3.0
_exptl_crystal_size_mid 2.2
_exptl_crystal_size_min 0.9
_refine_ls_extinction_method 'Isotropic type I (Becker & Coppens, 1974)'
_refine_ls_hydrogen_treatment refall
_refine_ls_number_parameters 170
_refine_ls_number_reflns 2608
_refine_ls_R_factor_obs 0.0374
_refine_ls_structure_factor_coef Fsqd
_refine_ls_wR_factor_obs 0.0501
_reflns_number_observed 2608
_reflns_number_total 5018
_reflns_observed_criterion I>2\s(I)
_cod_data_source_file du0404.cif
_cod_data_source_block du0404a
_cod_original_cell_volume 1396.50(10)
_cod_original_formula_sum 'C8 D32 Cl4 I2 N8 O16 Pt2'
_cod_database_code 2101604

loop_
_symmetry_equiv_pos_as_xyz
x,y,z
x,-y,1/2+z
-x,-y,-z
-x,y,1/2-z
1/2+x,1/2+y,z
1/2+x,1/2-y,1/2+z
1/2-x,1/2-y,-z
1/2-x,1/2+y,1/2-z

loop_
_atom_site_label
_atom_site_fract_x
_atom_site_fract_y
_atom_site_fract_z
_atom_site_occupancy
Pt .0 .49933(14) .25000 1.0
I(1) .0 -.0299(5) .25000 0.5
I(2) .0 .0285(5) .25000 0.5
N(1) .88137(3) .49400(11) .18363(4) 1.0
N(2) .05301(3) .50213(11) .13365(4) 1.0
C(1) .82865(5) .42021(14) .25119(6) 1.0
C(2) .14236(5) .54466(14) .15969(5) 1.0
Cl .85858(3) .98300(10) .01553(3) 1.0
O(1) .81565(6) .96835(17) .09289(6) 1.0
O(2) .08517(6) .21012(16) -.01919(7) 1.0
O(3) .80256(6) .97397(17) -.06908(6) 1.0
O(4) .90366(6) .19942(16) .02100(7) 1.0
D(1) .86405(6) .65516(19) .15772(7) 1.0
D(2) .87475(6) .38355(19) .12834(7) 1.0
D(3) .76515(6) .46039(19) .22458(7) 1.0
D(4) .83558(6) .23199(17) .25983(7) 1.0
D(5) .15061(6) .73266(17) .16811(7) 1.0
D(6) .17460(6) .4873(2) .10511(6) 1.0
D(7) .04394(7) .34826(19) .09858(7) 1.0
D(8) .02861(6) .62944(19) .08922(7) 1.0

loop_
_geom_angle_atom_site_label_1
_geom_angle_atom_site_label_2
_geom_angle_atom_site_label_3
_geom_angle_site_symmetry_1
_geom_angle_site_symmetry_3
_geom_angle
_geom_angle_publ_flag
I(1) Pt N(1) 1_565 1_455 90.85(3) yes
I(1) Pt N(2) 1_565 . 89.55(3) yes
I(2) Pt N(1) . 1_455 89.15(3) yes
I(2) Pt N(2) . . 90.45(3) yes
N(1) Pt N(2) 1_455 . 96.34(3) yes
D(1) N(1) D(2) . . 106.00(10) yes
D(7) N(2) D(8) . . 106.60(10) yes
D(1) N(1) C(1) . . 110.24(9) yes
D(2) N(1) C(1) . . 110.76(9) yes
D(7) N(2) C(2) . . 109.36(8) yes
D(8) N(2) C(2) . . 108.90(8) yes
D(1) N(1) Pt . 1_655 110.74(7) yes
D(2) N(1) Pt . 1_655 111.10(8) yes
D(7) N(2) Pt . . 111.53(8) yes
D(8) N(2) Pt . . 111.20(8) yes
N(1) C(1) C(2) . 4_655 107.85(6) yes
N(2) C(2) C(1) . 4_655 108.23(7) yes
D(3) C(1) D(4) . . 109.20(10) yes
D(5) C(2) D(6) . . 108.40(10) yes
D(3) C(1) C(2) . 4_655 111.68(9) yes
D(4) C(1) C(2) . 4_655 110.86(9) yes
D(5) C(2) C(1) . 4_655 110.74(8) yes
D(6) C(2) C(1) . 4_655 111.95(9) yes
D(5) C(2) N(2) . . 107.00(8) yes
D(4) C(1) N(1) . . 107.31(9) yes
D(3) C(1) N(1) . . 109.80(9) yes
D(6) C(2) N(2) . . 110.38(8) yes
N(1) D(1) O(1) . . 172.71(9) yes
N(1) D(2) O(4) . . 159.47(11) yes
N(2) D(7) O(2) . . 134.14(9) yes
O(1) Cl O(2) . 3_665 108.93(7) yes
O(1) Cl O(3) . . 110.52(7) yes
O(1) Cl O(4) . 1_565 108.88(7) yes
O(2) Cl O(3) 3_665 . 109.33(7) yes
O(2) Cl O(4) 3_665 1_565 109.38(7) yes
O(3) Cl O(4) . 1_565 109.77(7) yes

loop_
_geom_bond_atom_site_label_1
_geom_bond_atom_site_label_2
_geom_bond_site_symmetry_2
_geom_bond_distance
_geom_bond_publ_flag
Pt I(1) 1_565 2.712(3) yes
Pt I(1) . 3.048(3) yes
Pt I(2) . 2.712(3) yes
Pt I(2) 1_565 3.048(3) yes
Pt N(1) 1_455 2.0599(9) yes
Pt N(2) . 2.0515(7) yes
N(1) C(1) . 1.4910(10) yes
N(2) C(2) . 1.4960(10) yes
C(1) C(2) 4_655 1.5070(10) yes
N(1) D(1) . 1.0280(10) yes
N(1) D(2) . 1.0270(10) yes
N(2) D(7) . 1.0250(10) yes
N(2) D(8) . 1.0230(10) yes
C(1) D(3) . 1.0920(10) yes
C(1) D(4) . 1.0960(10) yes
C(2) D(5) . 1.0960(10) yes
C(2) D(6) . 1.0880(10) yes
Cl O(1) . 1.4430(10) yes
Cl O(2) 3_665 1.4500(10) yes
Cl O(3) . 1.4350(10) yes
Cl O(4) 1_565 1.4510(10) yes
O(2) D(7) . 2.122(2) yes
O(2) D(8) 3_565 2.2100(10) yes
O(4) D(2) . 2.027(2) yes
O(4) D(8) 3_665 2.339(2) yes
O(1) D(1) . 2.138(2) yes
O(1) D(6) 5_555 2.387(2) yes
O(3) D(3) 7_665 2.4190(10) yes
O(3) D(5) 3_675 2.4420(10) yes
O(1) N(1) . 3.1600(10) yes
O(2) N(2) . 2.9300(10) yes
O(3) N(1) 7_665 3.258(2) yes
O(4) N(1) . 3.0100(10) yes
